data_2238723
loop_
_publ_author_name
'Grossie, David'
'Harrison, Leanna'
'Turnbull, Kenneth'

_publ_section_title
;
 4-Acetyl-3-[2-(ethoxycarbonyl)phenyl]sydnone
;
_journal_coeditor_code GG2123
_journal_issue 11
_journal_name_full 'Acta Crystallographica Section E'
_journal_page_first o1662
_journal_paper_doi 10.1107/S1600536813027207
_journal_volume 69
_journal_year 2013
_chemical_formula_iupac 'C13 H12 N2 O5'
_chemical_formula_moiety 'C13 H12 N2 O5'
_chemical_formula_sum 'C13 H12 N2 O5'
_chemical_formula_weight 276.25
_chemical_name_common
;
4-Acetyl-3-[2-(ethoxycarbonyl)phenyl]sydnone
;
_chemical_name_systematic
;
4-Acetyl-3-[2-(ethoxycarbonyl)phenyl]-1,2,3-oxadiazol-3-ylium-5-olate
;
_space_group_IT_number 14
_symmetry_cell_setting monoclinic
_symmetry_space_group_name_Hall '-P 2yn'
_symmetry_space_group_name_H-M 'P 1 21/n 1'
_atom_sites_solution_hydrogens geom
_atom_sites_solution_primary direct
_atom_sites_solution_secondary difmap
_cell_angle_alpha 90
_cell_angle_beta 112.582(4)
_cell_angle_gamma 90
_cell_formula_units_Z 4
_cell_length_a 11.353(3)
_cell_length_b 8.093(2)
_cell_length_c 14.607(4)
_cell_measurement_reflns_used 2783
_cell_measurement_temperature 173
_cell_measurement_theta_max 60
_cell_measurement_theta_min 6
_cell_volume 1239.2(6)
_computing_cell_refinement 'APEX2 (Bruker, 2006)'
_computing_data_collection 'APEX2 (Bruker, 2006)'
_computing_data_reduction 'APEX2 (Bruker, 2006)'
_computing_molecular_graphics 'CAMERON (Watkin <i>et al.</i>, 1996)'
_computing_publication_material 'CRYSTALS (Betteridge <i>et al.</i>, 2003)'
_computing_structure_refinement 'CRYSTALS (Betteridge <i>et al.</i>, 2003)'
_computing_structure_solution 'SIR92 (Altomare <i>et al.</i>, 1994)'
_diffrn_ambient_temperature 173
_diffrn_measured_fraction_theta_full 0.998
_diffrn_measured_fraction_theta_max 0.982
_diffrn_measurement_device Area
_diffrn_measurement_device_type 'Bruker Kappa APEXII'
_diffrn_measurement_method \w
_diffrn_radiation_monochromator graphite
_diffrn_radiation_type 'Mo K\a'
_diffrn_radiation_wavelength 0.71073
_diffrn_reflns_av_R_equivalents 0.038
_diffrn_reflns_limit_h_max 15
_diffrn_reflns_limit_h_min -15
_diffrn_reflns_limit_k_max 11
_diffrn_reflns_limit_k_min -11
_diffrn_reflns_limit_l_max 20
_diffrn_reflns_limit_l_min -20
_diffrn_reflns_number 13826
_diffrn_reflns_theta_full 29.630
_diffrn_reflns_theta_max 30.546
_diffrn_reflns_theta_min 1.950
_diffrn_standards_number 0
_exptl_absorpt_coefficient_mu 0.116
_exptl_absorpt_correction_T_max 0.98
_exptl_absorpt_correction_T_min 0.90
_exptl_absorpt_correction_type multi-scan
_exptl_absorpt_process_details '(SADABS; Sheldrick, 1996)'
_exptl_crystal_colour colourless
_exptl_crystal_density_diffrn 1.481
_exptl_crystal_density_method 'not measured'
_exptl_crystal_description block
_exptl_crystal_F_000 576
_exptl_crystal_size_max 0.220
_exptl_crystal_size_mid 0.200
_exptl_crystal_size_min 0.170
_refine_diff_density_max 0.49
_refine_diff_density_min -0.38
_refine_ls_extinction_method None
_refine_ls_goodness_of_fit_ref 0.9597
_refine_ls_hydrogen_treatment constr
_refine_ls_matrix_type full
_refine_ls_number_parameters 181
_refine_ls_number_reflns 3718
_refine_ls_number_restraints 0
_refine_ls_R_factor_all 0.0731
_refine_ls_R_factor_gt 0.0504
_refine_ls_shift/su_max 0.0001892
_refine_ls_shift/su_mean 0.0000248
_refine_ls_structure_factor_coef Fsqd
_refine_ls_weighting_details
;
Method= Modified Sheldrick
w=1/[\s^2^(F^2^) + ( 0.05P)^2^ + 0.68P], where P=(max(Fo^2^,0) + 2Fc^2^)/3
;
_refine_ls_weighting_scheme calc
_refine_ls_wR_factor_all 0.1213
_refine_ls_wR_factor_gt 0.1121
_refine_ls_wR_factor_ref 0.1213
_reflns_number_gt 2783
_reflns_number_total 3718
_reflns_threshold_expression I>2\s(I)
_cod_data_source_file gg2123.cif
_cod_data_source_block I
_cod_original_cell_volume 1239.1(6)
_cod_original_sg_symbol_H-M 'P 21/n'
_cod_database_code 2238723

loop_
_symmetry_equiv_pos_as_xyz
x,y,z
-x,-y,-z
-x+1/2,y+1/2,-z+1/2
x+1/2,-y+1/2,z+1/2

loop_
_atom_site_type_symbol
_atom_site_label
_atom_site_fract_x
_atom_site_fract_y
_atom_site_fract_z
_atom_site_U_iso_or_equiv
_atom_site_adp_type
_atom_site_occupancy
O O41 0.40593(10) 0.21460(14) 0.17007(8) 0.0279 Uani 1.0000
C C41 0.49814(14) 0.30225(18) 0.18948(11) 0.0208 Uani 1.0000
C C4 0.60889(13) 0.28357(17) 0.28115(10) 0.0175 Uani 1.0000
N N3 0.62198(11) 0.16639(15) 0.35007(9) 0.0189 Uani 1.0000
N N2 0.72926(12) 0.16842(18) 0.42560(10) 0.0265 Uani 1.0000
O O1 0.79450(10) 0.29896(15) 0.40892(9) 0.0296 Uani 1.0000
C C5 0.72170(14) 0.37830(19) 0.31878(11) 0.0222 Uani 1.0000
O O5 0.76294(11) 0.49824(14) 0.29284(9) 0.0293 Uani 1.0000
C C31 0.53744(14) 0.03347(17) 0.35081(11) 0.0190 Uani 1.0000
C C36 0.57526(15) -0.12260(18) 0.33667(12) 0.0242 Uani 1.0000
C C35 0.50160(16) -0.25590(18) 0.34078(12) 0.0267 Uani 1.0000
C C34 0.39295(15) -0.23188(19) 0.35861(12) 0.0253 Uani 1.0000
C C33 0.35629(14) -0.07463(18) 0.37287(11) 0.0218 Uani 1.0000
C C32 0.42817(14) 0.06187(17) 0.36981(10) 0.0191 Uani 1.0000
C C37 0.39015(14) 0.23053(18) 0.38796(11) 0.0203 Uani 1.0000
O O38 0.28355(10) 0.22771(13) 0.40506(8) 0.0243 Uani 1.0000
C C40 0.23638(15) 0.38788(19) 0.42045(13) 0.0264 Uani 1.0000
C C39 0.12669(18) 0.3580(2) 0.45073(15) 0.0354 Uani 1.0000
O O37 0.44855(11) 0.35433(13) 0.38822(9) 0.0296 Uani 1.0000
C C42 0.50663(16) 0.4341(2) 0.12175(12) 0.0296 Uani 1.0000
H H361 0.6494 -0.1359 0.3224 0.0288 Uiso 1.0000
H H351 0.5251 -0.3639 0.3321 0.0328 Uiso 1.0000
H H341 0.3441 -0.3213 0.3614 0.0302 Uiso 1.0000
H H331 0.2821 -0.0586 0.3855 0.0256 Uiso 1.0000
H H402 0.3053 0.4420 0.4736 0.0308 Uiso 1.0000
H H401 0.2089 0.4494 0.3586 0.0317 Uiso 1.0000
H H393 0.0942 0.4636 0.4613 0.0530 Uiso 1.0000
H H392 0.1546 0.2974 0.5114 0.0523 Uiso 1.0000
H H391 0.0588 0.2989 0.3991 0.0514 Uiso 1.0000
H H423 0.5461 0.5316 0.1577 0.0481 Uiso 1.0000
H H422 0.5591 0.3955 0.0874 0.0479 Uiso 1.0000
H H421 0.4258 0.4594 0.0745 0.0459 Uiso 1.0000

loop_
_atom_site_aniso_label
_atom_site_aniso_U_11
_atom_site_aniso_U_22
_atom_site_aniso_U_33
_atom_site_aniso_U_12
_atom_site_aniso_U_13
_atom_site_aniso_U_23
O41 0.0226(5) 0.0250(6) 0.0288(6) -0.0055(4) 0.0018(4) 0.0058(5)
C41 0.0232(7) 0.0167(6) 0.0234(7) 0.0017(5) 0.0099(6) 0.0009(5)
C4 0.0181(6) 0.0150(6) 0.0211(6) -0.0005(5) 0.0094(5) 0.0016(5)
N3 0.0186(5) 0.0172(5) 0.0208(6) 0.0000(4) 0.0075(5) 0.0015(5)
N2 0.0213(6) 0.0296(7) 0.0245(6) -0.0027(5) 0.0043(5) 0.0058(5)
O1 0.0226(5) 0.0320(6) 0.0296(6) -0.0068(5) 0.0048(5) 0.0055(5)
C5 0.0211(7) 0.0237(7) 0.0231(7) -0.0016(5) 0.0100(6) 0.0006(6)
O5 0.0289(6) 0.0269(6) 0.0348(6) -0.0090(5) 0.0153(5) 0.0016(5)
C31 0.0221(7) 0.0149(6) 0.0195(6) -0.0020(5) 0.0075(5) 0.0025(5)
C36 0.0276(7) 0.0192(7) 0.0280(8) 0.0029(6) 0.0130(6) 0.0031(6)
C35 0.0367(9) 0.0134(6) 0.0319(8) 0.0022(6) 0.0154(7) 0.0020(6)
C34 0.0322(8) 0.0155(7) 0.0297(8) -0.0040(6) 0.0135(7) 0.0011(6)
C33 0.0252(7) 0.0172(6) 0.0249(7) -0.0023(5) 0.0118(6) 0.0020(6)
C32 0.0239(7) 0.0145(6) 0.0194(7) -0.0010(5) 0.0089(6) 0.0014(5)
C37 0.0245(7) 0.0166(6) 0.0221(7) -0.0004(5) 0.0115(6) 0.0003(5)
O38 0.0268(5) 0.0162(5) 0.0356(6) -0.0010(4) 0.0185(5) -0.0018(4)
C40 0.0307(8) 0.0163(7) 0.0380(9) 0.0002(6) 0.0195(7) -0.0032(6)
C39 0.0397(10) 0.0244(8) 0.0538(11) -0.0024(7) 0.0311(9) -0.0041(8)
O37 0.0375(6) 0.0160(5) 0.0455(7) -0.0042(4) 0.0274(6) -0.0040(5)
C42 0.0307(8) 0.0287(8) 0.0266(8) -0.0010(6) 0.0081(7) 0.0090(6)

loop_
_atom_type_symbol
_atom_type_scat_Cromer_Mann_a1
_atom_type_scat_Cromer_Mann_a2
_atom_type_scat_Cromer_Mann_a3
_atom_type_scat_Cromer_Mann_a4
_atom_type_scat_Cromer_Mann_b1
_atom_type_scat_Cromer_Mann_b2
_atom_type_scat_Cromer_Mann_b3
_atom_type_scat_Cromer_Mann_b4
_atom_type_scat_Cromer_Mann_c
_atom_type_scat_dispersion_real
_atom_type_scat_dispersion_imag
_atom_type_scat_source
C 2.3100 1.0200 1.5886 0.8650 20.8439 10.2075 0.5687 51.6512 0.2156 0.0033 0.0016 'International Tables Vol C 4.2.6.8 and 6.1.1.4'
H 0.4930 0.3229 0.1402 0.0408 10.5109 26.1257 3.1424 57.7998 0.0030 0.0000 0.0000 'International Tables Vol C 4.2.6.8 and 6.1.1.4'
N 12.2126 3.1322 2.0125 1.1663 0.0057 9.8933 28.9975 0.5826 -11.5290 0.0061 0.0033 'International Tables Vol C 4.2.6.8 and 6.1.1.4'
O 3.0485 2.2868 1.5463 0.8670 13.2771 5.7011 0.3239 32.9089 0.2508 0.0106 0.0060 'International Tables Vol C 4.2.6.8 and 6.1.1.4'

loop_
_geom_angle_atom_site_label_1
_geom_angle_atom_site_label_2
_geom_angle_atom_site_label_3
_geom_angle
_geom_angle_publ_flag
O41 C41 C4 121.51(13) no
O41 C41 C42 122.68(14) no
C4 C41 C42 115.81(13) no
C41 C4 N3 124.76(12) no
C41 C4 C5 129.68(13) no
N3 C4 C5 105.55(12) no
C4 N3 N2 115.20(12) no
C4 N3 C31 130.25(12) no
N2 N3 C31 114.47(12) no
N3 N2 O1 104.81(12) no
N2 O1 C5 110.80(11) no
O1 C5 C4 103.58(12) no
O1 C5 O5 120.17(14) no
C4 C5 O5 136.25(15) no
N3 C31 C36 115.86(13) no
N3 C31 C32 121.65(13) no
C36 C31 C32 122.40(13) no
C31 C36 C35 118.82(14) no
C31 C36 H361 119.5 no
C35 C36 H361 121.7 no
C36 C35 C34 120.17(14) no
C36 C35 H351 120.9 no
C34 C35 H351 118.9 no
C35 C34 C33 120.39(14) no
C35 C34 H341 119.9 no
C33 C34 H341 119.7 no
C34 C33 C32 121.04(14) no
C34 C33 H331 120.2 no
C32 C33 H331 118.7 no
C31 C32 C33 117.18(13) no
C31 C32 C37 122.01(12) no
C33 C32 C37 120.81(13) no
C32 C37 O38 111.49(12) no
C32 C37 O37 124.70(13) no
O38 C37 O37 123.80(13) no
C37 O38 C40 115.53(11) no
O38 C40 C39 107.47(13) no
O38 C40 H402 107.1 no
C39 C40 H402 110.2 no
O38 C40 H401 108.6 no
C39 C40 H401 110.6 no
H402 C40 H401 112.7 no
C40 C39 H393 108.5 no
C40 C39 H392 109.9 no
H393 C39 H392 108.5 no
C40 C39 H391 110.7 no
H393 C39 H391 108.8 no
H392 C39 H391 110.5 no
C41 C42 H423 111.3 no
C41 C42 H422 108.9 no
H423 C42 H422 107.4 no
C41 C42 H421 110.7 no
H423 C42 H421 110.1 no
H422 C42 H421 108.3 no

loop_
_geom_bond_atom_site_label_1
_geom_bond_atom_site_label_2
_geom_bond_distance
_geom_bond_publ_flag
O41 C41 1.2047(18) no
C41 C4 1.450(2) no
C41 C42 1.483(2) no
C4 N3 1.3490(18) no
C4 C5 1.410(2) no
N3 N2 1.2918(17) no
N3 C31 1.4445(18) no
N2 O1 1.3648(17) no
O1 C5 1.4118(19) no
C5 O5 1.2006(18) no
C31 C36 1.375(2) no
C31 C32 1.390(2) no
C36 C35 1.380(2) no
C36 H361 0.948 no
C35 C34 1.369(2) no
C35 H351 0.937 no
C34 C33 1.379(2) no
C34 H341 0.922 no
C33 C32 1.3842(19) no
C33 H331 0.938 no
C32 C37 1.486(2) no
C37 O38 1.3266(18) no
C37 O37 1.2006(18) no
O38 C40 1.4527(18) no
C40 C39 1.493(2) no
C40 H402 0.969 no
C40 H401 0.972 no
C39 H393 0.967 no
C39 H392 0.955 no
C39 H391 0.972 no
C42 H423 0.958 no
C42 H422 0.966 no
C42 H421 0.935 no

loop_
_geom_hbond_atom_site_label_D
_geom_hbond_atom_site_label_H
_geom_hbond_atom_site_label_A
_geom_hbond_site_symmetry_A
_geom_hbond_distance_DH
_geom_hbond_distance_HA
_geom_hbond_distance_DA
_geom_hbond_angle_DHA
_geom_hbond_publ_flag
C36 H361 O5 3_645 0.95 2.51 3.253(2) 135.50 yes
C40 H401 O41 3_555 0.97 2.46 3.116(2) 124.35 yes
C33 H331 O38 . 0.94 2.33 2.681(2) 101 yes
C42 H423 O5 . 0.96 2.51 3.065(2) 117 yes
